data_2009820
loop_
_publ_author_name
'Sehgal, V.'
'Singh, P.'
'Dandia, A.'
'Bohra, R.'

_publ_section_title
;
 A spiro-indole derivative, C~16~H~10~ClFN~2~O~2~S
;
_journal_issue 7
_journal_name_full 'Acta Crystallographica Section C'
_journal_page_first 1156
_journal_page_last 1159
_journal_paper_doi 10.1107/S0108270193012697
_journal_volume 50
_journal_year 1994
_chemical_formula_sum 'C16 H10 Cl F N2 O2 S'
_chemical_formula_weight 348.79
_symmetry_cell_setting monoclinic
_symmetry_space_group_name_Hall '-P 2ybc'
_symmetry_space_group_name_H-M 'P 1 21/c 1'
_atom_type_scat_source 'Frenz (1985)'
_cell_angle_alpha 90
_cell_angle_beta 95.79(8)
_cell_angle_gamma 90
_cell_formula_units_Z 4
_cell_length_a 12.2520(10)
_cell_length_b 8.158(3)
_cell_length_c 15.388(2)
_cell_measurement_reflns_used 25
_cell_measurement_temperature 295
_cell_measurement_theta_max 12
_cell_measurement_theta_min 5
_cell_volume 1530.2(6)
_diffrn_measurement_device Enraf-Nonius
_diffrn_measurement_method \w/2\q
_diffrn_radiation_type MoK\a
_diffrn_radiation_wavelength 0.71069
_diffrn_reflns_av_R_equivalents 0.081
_diffrn_reflns_limit_h_max 14
_diffrn_reflns_limit_h_min 0
_diffrn_reflns_limit_k_max 9
_diffrn_reflns_limit_k_min 0
_diffrn_reflns_limit_l_max 18
_diffrn_reflns_limit_l_min -18
_diffrn_reflns_number 3100
_diffrn_reflns_theta_max 25
_diffrn_standards_decay_% none
_diffrn_standards_interval_time 30
_diffrn_standards_number 2
_exptl_absorpt_coefficient_mu 0.398
_exptl_absorpt_correction_type none
_exptl_crystal_colour Colourless
_exptl_crystal_density_diffrn 1.514
_exptl_crystal_description Plates
_exptl_crystal_size_max 0.30
_exptl_crystal_size_mid 0.15
_exptl_crystal_size_min 0.08
_refine_diff_density_max 0.213
_refine_diff_density_min 0.151
_refine_ls_extinction_method none
_refine_ls_hydrogen_treatment refall
_refine_ls_number_parameters 248
_refine_ls_number_reflns 1627
_refine_ls_R_factor_obs 0.042
_refine_ls_shift/esd_max 0.06
_refine_ls_structure_factor_coef Fsqd
_refine_ls_weighting_details 'w = 1/\s(F^2^)'
_refine_ls_weighting_scheme calc
_refine_ls_wR_factor_obs 0.045
_reflns_number_observed 1627
_reflns_number_total 2913
_reflns_observed_criterion I>3\s(I)
_cod_data_source_file ab1096.cif
_cod_data_source_block ab1096_structure_1_of_1
_cod_depositor_comments
;
The following automatic conversions were performed:

'_refine_ls_weighting_scheme' value 'w = 1/\s(F^2^)' was changed to
'calc'. New tag '_refine_ls_weighting_details' was created. The value
of the new tag was set to 'w = 1/\s(F^2^)'.

Automatic conversion script
Id: cif_fix_values 3143 2015-03-26 13:38:13Z robertas 
;
_cod_original_cell_volume 1530.2
_cod_original_sg_symbol_H-M 'P 21/c'
_cod_original_formula_sum 'C16 H10 Cl1 F1 N2 O2 S1'
_cod_database_code 2009820

loop_
_atom_site_label
_atom_site_fract_x
_atom_site_fract_y
_atom_site_fract_z
Cl 1.10254(7) .23620(10) .57025(8)
S .65200(7) -.01730(10) .49155(6)
F .8638(3) .6476(3) .1675(2)
O(1) .4959(2) .3027(3) .4375(2)
O(2) .6215(2) -.0037(3) .2414(2)
N(1) .6393(2) .4193(3) .5244(2)
N(2) .6843(2) .1596(3) .3552(2)
C(1) .9662(3) .2997(5) .5564(2)
C(2) .9359(3) .4382(5) .5987(2)
C(3) .8276(3) .4867(4) .5922(2)
C(4) .7524(3) .3945(4) .5414(2)
C(5) .7831(2) .2573(4) .4975(2)
C(6) .8908(2) .2075(4) .5045(2)
C(7) .5913(3) .3081(4) .4683(2)
C(8) .6825(2) .1842(4) .4484(2)
C(9) .5902(3) -.0841(5) .3873(2)
C(10) .6324(3) .0247(4) .3187(2)
C(11) .7275(3) .2862(4) .3038(2)
C(12) .8316(3) .2690(4) .2785(2)
C(13) .8771(3) .3903(5) .2312(2)
C(14) .8165(4) .5249(5) .2120(2)
C(15) .7128(4) .5476(5) .2334(3)
C(16) .6666(3) .4244(5) .2803(2)
H(1) .605(2) .493(3) .542(2)
H(2) .992(3) .502(4) .634(2)
H(3) .807(2) .567(4) .620(2)
H(6) .915(2) .114(4) .476(2)
H(9a) .601(3) -.191(4) .374(2)
H(9b) .514(3) -.061(4) .385(2)
H(12) .871(2) .167(4) .296(2)
H(13) .950(3) .382(4) .212(2)
H(15) .677(3) .633(4) .218(2)
H(16) .593(2) .429(4) .294(2)

loop_
_geom_angle_atom_site_label_1
_geom_angle_atom_site_label_2
_geom_angle_atom_site_label_3
_geom_angle
_geom_angle_publ_flag
C(8) S C(9) 91.8(2) yes
C(4) N(1) C(7) 112.5(3) yes
C(8) N(2) C(10) 117.8(3) yes
C(8) N(2) C(11) 119.2(2) yes
C(10) N(2) C(11) 122.6(3) yes
Cl C(1) C(2) 119.3(3) yes
Cl C(1) C(6) 119.1(3) yes
C(2) C(1) C(6) 121.7(4) no
C(1) C(2) C(3) 120.4(3) no
C(2) C(3) C(4) 118.1(3) no
N(1) C(4) C(3) 128.6(4) yes
N(1) C(4) C(5) 109.9(3) yes
S C(8) N(2) 105.0(2) yes
S C(8) C(5) 111.3(3) yes
S C(8) C(7) 109.6(3) yes
N(2) C(8) C(5) 117.3(2) yes
N(2) C(8) C(7) 111.5(2) yes
C(5) C(8) C(7) 102.2(2) yes
S C(9) C(10) 107.8(2) yes
O(2) C(10) N(2) 124.2(3) yes
O(2) C(10) C(9) 124.5(3) yes
N(2) C(10) C(9) 111.4(3) yes
N(2) C(11) C(12) 119.1(3) yes
N(2) C(11) C(16) 120.9(3) yes
C(3) C(4) C(5) 121.6(3) no
C(4) C(5) C(6) 120.6(3) no
C(4) C(5) C(8) 108.5(3) yes
C(6) C(5) C(8) 130.9(3) yes
C(1) C(6) C(5) 117.8(4) no
O(1) C(7) N(1) 127.9(3) yes
O(1) C(7) C(8) 125.4(3) yes
N(1) C(7) C(8) 106.7(2) yes
C(12) C(11) C(16) 120.1(3) no
C(11) C(12) C(13) 120.7(3) no
C(12) C(13) C(14) 117.3(4) no
F C(14) C(13) 117.0(4) yes
F C(14) C(15) 118.3(4) yes
C(13) C(14) C(15) 124.7(4) no
C(14) C(15) C(16) 117.8(4) no
C(11) C(16) C(15) 119.3(3) no

loop_
_geom_bond_atom_site_label_1
_geom_bond_atom_site_label_2
_geom_bond_distance
_geom_bond_publ_flag
Cl C(1) 1.741(3) yes
S C(8) 1.825(3) yes
S C(9) 1.788(4) yes
F C(14) 1.374(5) yes
O(1) C(7) 1.217(4) yes
O(2) C(10) 1.206(4) yes
N(1) C(4) 1.399(4) yes
N(1) C(7) 1.347(5) yes
N(1) H(1) 0.80(3) no
N(2) C(8) 1.451(4) yes
N(2) C(10) 1.363(4) yes
N(2) C(11) 1.434(5) yes
C(1) C(2) 1.373(5) no
C(1) C(6) 1.383(4) no
C(2) C(3) 1.379(5) no
C(2) H(2) 0.99(3) no
C(3) C(4) 1.371(5) no
C(3) H(3) 0.84(3) no
C(4) C(5) 1.379(4) no
C(5) C(6) 1.374(4) no
C(5) C(8) 1.504(4) yes
C(6) H(6) 0.94(3) no
C(7) C(8) 1.561(4) yes
C(9) C(10) 1.510(6) yes
C(9) H(9a) 0.91(3) no
C(9) H(9b) 0.95(3) no
C(11) C(12) 1.378(5) no
C(11) C(16) 1.379(5) no
C(12) C(13) 1.379(5) no
C(12) H(12) 0.99(3) no
C(13) C(14) 1.341(6) no
C(13) H(13) 0.97(3) no
C(14) C(15) 1.358(6) no
C(15) C(16) 1.391(6) no
C(15) H(15) 0.85(4) no
C(16) H(16) 0.96(3) no
